data_1530404
loop_
_publ_author_name
'Mentzen, B.F.'
'Bouix, J.'
'Viala, J.C.'
'Sartre, A.'

_publ_section_title
;
 Chimie du solide - etude structurale du sulfate tetrabasique de plomb Pb
 S O4 (Pb O)4
;
_journal_name_full
;
Comptes Rendus Hebdomadaires des Seances de l'Academie des Sciences, Serie C, 
Sciences Chimiques (1966-)
;
_journal_page_first 1053
_journal_page_last 1055
_journal_volume 293
_journal_year 1981
_chemical_formula_sum Pb4.998
_chemical_name_systematic 'Pb S O4 (Pb O)4'
_space_group_IT_number 14
_symmetry_space_group_name_Hall '-P 2ybc'
_symmetry_space_group_name_H-M 'P 1 21/c 1'
_cell_angle_alpha 90
_cell_angle_beta 90.9
_cell_angle_gamma 90
_cell_formula_units_Z 4
_cell_length_a 7.282
_cell_length_b 11.662
_cell_length_c 11.482
_cell_volume 974.962
_citation_journal_id_ASTM CHDCAQ
_cod_data_source_file Mentzen_CHDCAQ_1981_745.cif
_cod_data_source_block Pb4.998
_cod_database_code 1530404

loop_
_symmetry_equiv_pos_as_xyz
x,y,z
-x,y+1/2,-z+1/2
-x,-y,-z
x,-y-1/2,z-1/2

loop_
_atom_site_label
_atom_site_type_symbol
_atom_site_fract_x
_atom_site_fract_y
_atom_site_fract_z
_atom_site_occupancy
_atom_site_U_iso_or_equiv
Pb6 Pb+2 0.13 0.74 0.136 0.833 0.0
Pb1 Pb+2 0.363 0.257 0.369 0.833 0.0
Pb4 Pb+2 0.392 0.563 0.378 0.833 0.0
Pb5 Pb+2 0.645 0.443 0.15 0.833 0.0
Pb3 Pb+2 0.106 0.417 0.637 0.833 0.0
Pb2 Pb+2 0.129 0.415 0.128 0.833 0.0
